data_4087333
loop_
_publ_author_name
'Pushkarevsky, Nikolay A.'
'Ilyin, Igor Yu.'
'Petrov, Pavel A.'
'Samsonenko, Denis G.'
'Ryzhikov, Maxim R.'
'Roesky, Peter W.'
'Konchenko, Sergey N.'

_publ_section_title
;
 Different Reductive Reactivities of SmCpx2(THF)n (Cpx = C5Me5 and
 C5H3tBu2) Samarocenes toward P2Ph4: THF Ring-Opening and Ligand-Exchange
 Pathways
;
_journal_issue 7
_journal_name_full Organometallics
_journal_page_first 1287
_journal_paper_doi 10.1021/acs.organomet.7b00014
_journal_volume 36
_journal_year 2017
_chemical_formula_sum 'C36 H48 O P Sm'
_chemical_formula_weight 678.06
_space_group_crystal_system orthorhombic
_space_group_IT_number 19
_space_group_name_Hall 'P 2ac 2ab'
_space_group_name_H-M_alt 'P 21 21 21'
_symmetry_space_group_name_Hall 'P 2ac 2ab'
_symmetry_space_group_name_H-M 'P 21 21 21'
_atom_sites_solution_hydrogens geom
_atom_sites_solution_primary direct
_atom_sites_solution_secondary difmap
_audit_creation_method SHELXL-2014/7
_cell_angle_alpha 90
_cell_angle_beta 90
_cell_angle_gamma 90
_cell_formula_units_Z 4
_cell_length_a 10.9531(2)
_cell_length_b 15.0793(4)
_cell_length_c 20.4439(4)
_cell_measurement_reflns_used 9970
_cell_measurement_temperature 200(2)
_cell_measurement_theta_max 28.28
_cell_measurement_theta_min 2.41
_cell_volume 3376.62(13)
_computing_cell_refinement 'SAINT (Bruker-AXS, 2004)'
_computing_data_collection 'APEX2 (Bruker-AXS, 2004)'
_computing_data_reduction 'SAINT (Bruker-AXS, 2004)'
_computing_molecular_graphics 'ShelXle (H\"ubschle, 2011)'
_computing_publication_material 'CIFTAB-2013 (Sheldrick, 2014)'
_computing_structure_refinement 'SHELXL-2013 (Sheldrick, 2014)'
_computing_structure_solution 'SHELXS-2013 (Sheldrick, 2014)'
_diffrn_ambient_temperature 200(2)
_diffrn_detector_area_resol_mean 25
_diffrn_measured_fraction_theta_full 1.000
_diffrn_measured_fraction_theta_max 1.000
_diffrn_measurement_device 'four-circle diffractometer'
_diffrn_measurement_device_type 'Bruker Apex Duo'
_diffrn_measurement_method '\f scans'
_diffrn_radiation_monochromator graphite
_diffrn_radiation_probe x-ray
_diffrn_radiation_source 'fine-focus sealed tube'
_diffrn_radiation_type MoK\a
_diffrn_radiation_wavelength 0.71073
_diffrn_reflns_av_R_equivalents 0.0302
_diffrn_reflns_av_unetI/netI 0.0326
_diffrn_reflns_Laue_measured_fraction_full 1.000
_diffrn_reflns_Laue_measured_fraction_max 1.000
_diffrn_reflns_limit_h_max 13
_diffrn_reflns_limit_h_min -11
_diffrn_reflns_limit_k_max 18
_diffrn_reflns_limit_k_min -18
_diffrn_reflns_limit_l_max 25
_diffrn_reflns_limit_l_min -21
_diffrn_reflns_number 23786
_diffrn_reflns_point_group_measured_fraction_full 1.000
_diffrn_reflns_point_group_measured_fraction_max 1.000
_diffrn_reflns_theta_full 25.242
_diffrn_reflns_theta_max 26.372
_diffrn_reflns_theta_min 1.678
_diffrn_source 'sealed X-ray tube'
_exptl_absorpt_coefficient_mu 1.811
_exptl_absorpt_correction_T_max 0.7457
_exptl_absorpt_correction_T_min 0.6499
_exptl_absorpt_correction_type multi-scan
_exptl_absorpt_process_details 'SADABS (Bruker-AXS, 2004)'
_exptl_crystal_colour yellow
_exptl_crystal_density_diffrn 1.334
_exptl_crystal_description plate
_exptl_crystal_F_000 1396
_exptl_crystal_size_max 0.18
_exptl_crystal_size_mid 0.10
_exptl_crystal_size_min 0.04
_refine_diff_density_max 1.710
_refine_diff_density_min -0.420
_refine_diff_density_rms 0.074
_refine_ls_abs_structure_details
;
 Flack x determined using 2810 quotients [(I+)-(I-)]/[(I+)+(I-)]
 (Parsons, Flack and Wagner, Acta Cryst. B69 (2013) 249-259).
;
_refine_ls_abs_structure_Flack 0.015(5)
_refine_ls_extinction_method none
_refine_ls_goodness_of_fit_ref 1.050
_refine_ls_hydrogen_treatment constr
_refine_ls_matrix_type full
_refine_ls_number_parameters 362
_refine_ls_number_reflns 6903
_refine_ls_number_restraints 18
_refine_ls_restrained_S_all 1.063
_refine_ls_R_factor_all 0.0280
_refine_ls_R_factor_gt 0.0255
_refine_ls_shift/su_max 0.002
_refine_ls_shift/su_mean 0.000
_refine_ls_structure_factor_coef Fsqd
_refine_ls_weighting_details 'w=1/[\s^2^(Fo^2^)+(0.0316P)^2^+1.4974P] where P=(Fo^2^+2Fc^2^)/3'
_refine_ls_weighting_scheme calc
_refine_ls_wR_factor_gt 0.0622
_refine_ls_wR_factor_ref 0.0632
_reflns_Friedel_coverage 0.786
_reflns_Friedel_fraction_full 0.999
_reflns_Friedel_fraction_max 0.999
_reflns_number_gt 6585
_reflns_number_total 6903
_reflns_threshold_expression >2\s(I)
_cod_data_source_file om7b00014_si_002.cif
_cod_data_source_block 3a
_cod_database_code 4087333
_shelx_shelxl_version_number 2014/7
_shelx_space_group_comment
;
The symmetry employed for this shelxl refinement is uniquely defined
by the following loop, which should always be used as a source of
symmetry information in preference to the above space-group names.
They are only intended as comments.
;
_shelx_estimated_absorpt_t_min 0.736
_shelx_estimated_absorpt_t_max 0.931

loop_
_space_group_symop_operation_xyz
'x, y, z'
'-x+1/2, -y, z+1/2'
'x+1/2, -y+1/2, -z'
'-x, y+1/2, -z+1/2'

loop_
_atom_site_label
_atom_site_type_symbol
_atom_site_fract_x
_atom_site_fract_y
_atom_site_fract_z
_atom_site_U_iso_or_equiv
_atom_site_adp_type
_atom_site_occupancy
_atom_site_site_symmetry_order
_atom_site_calc_flag
_atom_site_refinement_flags_posn
_atom_site_refinement_flags_adp
Sm1 Sm 0.26808(2) 0.53047(2) 0.41152(2) 0.02700(7) Uani 1 1 d . .
P1 P 0.10738(12) 0.37865(9) 0.35316(6) 0.0311(3) Uani 1 1 d . .
C11 C 0.3712(5) 0.5874(4) 0.2915(3) 0.0494(15) Uani 1 1 d . .
C12 C 0.4149(5) 0.4999(3) 0.3011(3) 0.0389(12) Uani 1 1 d . .
C13 C 0.4913(5) 0.4974(4) 0.3569(3) 0.0476(14) Uani 1 1 d . .
C14 C 0.4944(5) 0.5874(5) 0.3808(3) 0.0590(19) Uani 1 1 d . .
C15 C 0.4236(6) 0.6406(4) 0.3400(4) 0.0576(17) Uani 1 1 d . .
C111 C 0.3019(7) 0.6221(5) 0.2338(4) 0.075(2) Uani 1 1 d . .
H11A H 0.2204 0.6410 0.2478 0.112 Uiso 1 1 calc R U
H11B H 0.2943 0.5753 0.2008 0.112 Uiso 1 1 calc R U
H11C H 0.3457 0.6727 0.2150 0.112 Uiso 1 1 calc R U
C121 C 0.4043(6) 0.4269(4) 0.2516(3) 0.0547(16) Uani 1 1 d . .
H12A H 0.4689 0.4334 0.2187 0.082 Uiso 1 1 calc R U
H12B H 0.3245 0.4302 0.2301 0.082 Uiso 1 1 calc R U
H12C H 0.4127 0.3694 0.2735 0.082 Uiso 1 1 calc R U
C131 C 0.5625(6) 0.4216(6) 0.3824(4) 0.080(2) Uani 1 1 d . .
H13A H 0.5191 0.3662 0.3730 0.120 Uiso 1 1 calc R U
H13B H 0.5726 0.4280 0.4298 0.120 Uiso 1 1 calc R U
H13C H 0.6429 0.4204 0.3614 0.120 Uiso 1 1 calc R U
C141 C 0.5694(7) 0.6166(7) 0.4384(4) 0.097(3) Uani 1 1 d . U
H14A H 0.5427 0.6756 0.4525 0.146 Uiso 1 1 calc R U
H14B H 0.6557 0.6188 0.4259 0.146 Uiso 1 1 calc R U
H14C H 0.5587 0.5744 0.4744 0.146 Uiso 1 1 calc R U
C151 C 0.4273(9) 0.7412(5) 0.3381(5) 0.094(3) Uani 1 1 d . U
H15A H 0.4809 0.7631 0.3730 0.141 Uiso 1 1 calc R U
H15B H 0.3448 0.7647 0.3446 0.141 Uiso 1 1 calc R U
H15C H 0.4587 0.7608 0.2956 0.141 Uiso 1 1 calc R U
C21 C 0.0424(5) 0.5976(4) 0.4437(3) 0.0411(13) Uani 1 1 d . .
C22 C 0.1125(5) 0.6715(4) 0.4239(3) 0.0449(14) Uani 1 1 d . .
C23 C 0.2040(6) 0.6864(4) 0.4703(3) 0.0550(17) Uani 1 1 d . .
C24 C 0.1919(6) 0.6224(4) 0.5189(3) 0.0510(15) Uani 1 1 d . .
C25 C 0.0921(5) 0.5670(4) 0.5039(3) 0.0442(14) Uani 1 1 d . .
C211 C -0.0735(5) 0.5681(5) 0.4117(4) 0.0672(19) Uani 1 1 d . .
H21A H -0.1350 0.6150 0.4154 0.101 Uiso 1 1 calc R U
H21B H -0.1034 0.5143 0.4333 0.101 Uiso 1 1 calc R U
H21C H -0.0581 0.5556 0.3654 0.101 Uiso 1 1 calc R U
C221 C 0.0808(8) 0.7296(5) 0.3662(4) 0.083(3) Uani 1 1 d . .
H22A H 0.0016 0.7580 0.3737 0.125 Uiso 1 1 calc R U
H22B H 0.0766 0.6932 0.3265 0.125 Uiso 1 1 calc R U
H22C H 0.1437 0.7752 0.3608 0.125 Uiso 1 1 calc R U
C231 C 0.2874(8) 0.7657(5) 0.4761(5) 0.092(3) Uani 1 1 d . U
H23A H 0.3721 0.7468 0.4697 0.138 Uiso 1 1 calc R U
H23B H 0.2784 0.7922 0.5196 0.138 Uiso 1 1 calc R U
H23C H 0.2656 0.8095 0.4427 0.138 Uiso 1 1 calc R U
C241 C 0.2666(7) 0.6168(6) 0.5806(3) 0.087(3) Uani 1 1 d . .
H24A H 0.2322 0.6568 0.6136 0.130 Uiso 1 1 calc R U
H24B H 0.3510 0.6342 0.5711 0.130 Uiso 1 1 calc R U
H24C H 0.2652 0.5558 0.5971 0.130 Uiso 1 1 calc R U
C251 C 0.0405(8) 0.4945(5) 0.5467(3) 0.074(2) Uani 1 1 d . .
H25A H 0.0943 0.4426 0.5451 0.111 Uiso 1 1 calc R U
H25B H -0.0409 0.4781 0.5309 0.111 Uiso 1 1 calc R U
H25C H 0.0346 0.5159 0.5919 0.111 Uiso 1 1 calc R U
C31 C -0.0035(5) 0.4045(3) 0.2884(2) 0.0331(11) Uani 1 1 d . .
C32 C 0.0363(6) 0.4506(5) 0.2351(3) 0.0626(18) Uani 1 1 d . .
H32 H 0.1208 0.4637 0.2313 0.075 Uiso 1 1 calc R U
C33 C -0.0413(7) 0.4784(6) 0.1872(4) 0.081(2) Uani 1 1 d . .
H33 H -0.0104 0.5101 0.1506 0.097 Uiso 1 1 calc R U
C34 C -0.1630(7) 0.4609(5) 0.1917(3) 0.068(2) Uani 1 1 d . .
H34 H -0.2174 0.4803 0.1585 0.082 Uiso 1 1 calc R U
C35 C -0.2055(6) 0.4155(5) 0.2442(3) 0.0655(18) Uani 1 1 d . .
H35 H -0.2904 0.4035 0.2479 0.079 Uiso 1 1 calc R U
C36 C -0.1267(5) 0.3866(4) 0.2923(3) 0.0504(14) Uani 1 1 d . .
H36 H -0.1576 0.3540 0.3284 0.060 Uiso 1 1 calc R U
C41 C 0.1986(4) 0.2869(3) 0.3214(2) 0.0308(10) Uani 1 1 d . .
C42 C 0.1808(5) 0.2473(4) 0.2606(3) 0.0442(12) Uani 1 1 d . .
H42 H 0.1166 0.2669 0.2330 0.053 Uiso 1 1 calc R U
C43 C 0.2570(6) 0.1792(4) 0.2406(3) 0.0556(15) Uani 1 1 d . .
H43 H 0.2457 0.1532 0.1987 0.067 Uiso 1 1 calc R U
C44 C 0.3482(6) 0.1488(4) 0.2805(3) 0.0536(16) Uani 1 1 d . .
H44 H 0.3988 0.1013 0.2664 0.064 Uiso 1 1 calc R U
C45 C 0.3668(6) 0.1868(4) 0.3405(3) 0.0561(16) Uani 1 1 d . .
H45 H 0.4298 0.1656 0.3683 0.067 Uiso 1 1 calc R U
C46 C 0.2925(6) 0.2568(4) 0.3605(3) 0.0475(14) Uani 1 1 d . .
H46 H 0.3068 0.2842 0.4017 0.057 Uiso 1 1 calc R U
C51 C 0.0217(6) 0.3230(4) 0.4187(3) 0.0464(13) Uani 1 1 d . .
H51A H 0.0737 0.3231 0.4583 0.056 Uiso 1 1 calc R U
H51B H -0.0508 0.3599 0.4286 0.056 Uiso 1 1 calc R U
C52 C -0.0220(6) 0.2291(4) 0.4079(3) 0.0556(15) Uani 1 1 d . .
H52A H 0.0488 0.1900 0.3992 0.067 Uiso 1 1 calc R U
H52B H -0.0766 0.2271 0.3694 0.067 Uiso 1 1 calc R U
C53 C -0.0911(7) 0.1960(4) 0.4691(3) 0.0565(16) Uani 1 1 d . .
H53A H -0.0401 0.2065 0.5083 0.068 Uiso 1 1 calc R U
H53B H -0.1673 0.2307 0.4741 0.068 Uiso 1 1 calc R U
C54 C -0.1222(8) 0.1001(5) 0.4654(3) 0.068(2) Uani 1 1 d . .
H54A H -0.1775 0.0904 0.4278 0.082 Uiso 1 1 calc R U
H54B H -0.0465 0.0659 0.4572 0.082 Uiso 1 1 calc R U
O1 O -0.1773(4) 0.0677(3) 0.52133(17) 0.0480(10) Uani 1 1 d . .

loop_
_atom_site_aniso_label
_atom_site_aniso_U_11
_atom_site_aniso_U_22
_atom_site_aniso_U_33
_atom_site_aniso_U_23
_atom_site_aniso_U_13
_atom_site_aniso_U_12
Sm1 0.02441(11) 0.03020(11) 0.02639(11) -0.00408(10) -0.00177(8) 0.00304(9)
P1 0.0340(7) 0.0323(7) 0.0269(6) -0.0006(5) 0.0041(5) -0.0029(5)
C11 0.043(3) 0.049(3) 0.056(4) 0.011(3) 0.021(3) 0.002(3)
C12 0.034(3) 0.037(3) 0.045(3) -0.002(2) 0.015(2) -0.003(2)
C13 0.026(3) 0.063(4) 0.054(3) -0.003(3) 0.009(2) 0.009(2)
C14 0.023(3) 0.086(5) 0.068(4) -0.037(4) 0.010(3) -0.022(3)
C15 0.042(4) 0.048(4) 0.082(5) 0.000(3) 0.022(3) -0.008(3)
C111 0.070(5) 0.077(5) 0.077(5) 0.039(4) 0.020(4) 0.014(4)
C121 0.054(4) 0.064(4) 0.046(3) -0.010(3) 0.020(3) -0.015(3)
C131 0.047(4) 0.125(7) 0.069(5) 0.012(5) 0.011(3) 0.032(5)
C141 0.049(4) 0.134(7) 0.110(6) -0.051(6) -0.006(4) -0.013(5)
C151 0.095(6) 0.055(4) 0.132(7) -0.007(5) 0.046(6) -0.013(4)
C21 0.028(3) 0.051(3) 0.044(3) -0.018(3) 0.003(2) 0.010(2)
C22 0.044(3) 0.039(3) 0.052(4) 0.000(2) 0.011(3) 0.019(2)
C23 0.048(4) 0.042(3) 0.075(4) -0.028(3) 0.014(3) 0.005(3)
C24 0.046(3) 0.069(4) 0.038(3) -0.030(3) -0.004(2) 0.013(3)
C25 0.047(3) 0.051(3) 0.034(3) -0.006(2) 0.016(2) 0.009(3)
C211 0.036(3) 0.079(4) 0.087(5) -0.040(4) -0.004(4) 0.017(3)
C221 0.081(6) 0.077(5) 0.093(6) 0.024(4) 0.010(5) 0.044(5)
C231 0.070(5) 0.070(4) 0.137(7) -0.058(5) 0.029(5) -0.013(4)
C241 0.077(5) 0.129(7) 0.054(4) -0.049(4) -0.018(4) 0.024(5)
C251 0.095(6) 0.077(5) 0.050(4) 0.004(3) 0.031(4) 0.008(4)
C31 0.034(3) 0.030(2) 0.035(3) -0.003(2) 0.002(2) 0.003(2)
C32 0.042(3) 0.078(5) 0.068(4) 0.030(4) 0.012(3) 0.010(3)
C33 0.079(5) 0.102(6) 0.062(4) 0.038(5) 0.006(4) 0.031(5)
C34 0.075(5) 0.078(5) 0.052(4) -0.010(4) -0.015(3) 0.041(4)
C35 0.043(4) 0.082(5) 0.071(5) -0.015(4) -0.014(3) 0.006(3)
C36 0.041(3) 0.060(4) 0.051(3) -0.001(3) -0.003(3) -0.008(3)
C41 0.032(3) 0.030(2) 0.030(2) 0.0042(19) 0.0057(19) -0.0033(19)
C42 0.039(3) 0.047(3) 0.046(3) -0.012(3) -0.003(2) 0.003(2)
C43 0.055(4) 0.050(3) 0.062(4) -0.026(3) 0.002(3) -0.001(3)
C44 0.045(3) 0.039(3) 0.078(5) -0.001(3) 0.013(3) 0.004(3)
C45 0.053(4) 0.055(4) 0.061(4) 0.014(3) -0.001(3) 0.016(3)
C46 0.053(4) 0.055(3) 0.035(3) 0.002(2) 0.000(2) 0.006(3)
C51 0.057(3) 0.048(3) 0.034(3) 0.006(3) 0.016(3) -0.002(3)
C52 0.068(4) 0.051(3) 0.048(3) 0.004(3) 0.024(3) -0.015(3)
C53 0.068(4) 0.053(4) 0.048(3) 0.002(3) 0.018(3) -0.012(3)
C54 0.090(5) 0.065(4) 0.048(4) 0.006(3) 0.021(4) -0.024(4)
O1 0.053(2) 0.058(2) 0.0332(19) 0.0044(17) 0.0110(17) -0.0203(19)

loop_
_atom_type_symbol
_atom_type_description
_atom_type_scat_dispersion_real
_atom_type_scat_dispersion_imag
_atom_type_scat_source
C C 0.0033 0.0016 'International Tables Vol C Tables 4.2.6.8 and 6.1.1.4'
H H 0.0000 0.0000 'International Tables Vol C Tables 4.2.6.8 and 6.1.1.4'
O O 0.0106 0.0060 'International Tables Vol C Tables 4.2.6.8 and 6.1.1.4'
P P 0.1023 0.0942 'International Tables Vol C Tables 4.2.6.8 and 6.1.1.4'
Sm Sm -0.1638 3.4418 'International Tables Vol C Tables 4.2.6.8 and 6.1.1.4'

loop_
_geom_angle_atom_site_label_1
_geom_angle_atom_site_label_2
_geom_angle_atom_site_label_3
_geom_angle
_geom_angle_site_symmetry_1
_geom_angle_site_symmetry_3
_geom_angle_publ_flag
C11 Sm1 P1 96.65(14) . . yes
C12 Sm1 P1 84.00(11) . . yes
C12 Sm1 C11 29.08(16) . . yes
C13 Sm1 P1 102.34(13) . . yes
C13 Sm1 C11 49.08(18) . . yes
C13 Sm1 C12 29.52(18) . . yes
C13 Sm1 C15 49.38(19) . . yes
C13 Sm1 C21 165.55(18) . . yes
C13 Sm1 C22 137.44(18) . . yes
C13 Sm1 C25 160.51(18) . . yes
C14 Sm1 P1 131.44(14) . . yes
C14 Sm1 C11 48.4(2) . . yes
C14 Sm1 C12 48.63(17) . . yes
C14 Sm1 C13 30.83(19) . . yes
C14 Sm1 C15 29.3(2) . . yes
C14 Sm1 C21 139.8(2) . . yes
C14 Sm1 C22 110.3(2) . . yes
C14 Sm1 C23 93.7(2) . . yes
C14 Sm1 C24 107.88(19) . . yes
C14 Sm1 C25 137.67(18) . . yes
C15 Sm1 P1 125.41(16) . . yes
C15 Sm1 C11 28.78(19) . . yes
C15 Sm1 C12 47.76(17) . . yes
C21 Sm1 P1 81.65(12) . . yes
C21 Sm1 C11 116.97(18) . . yes
C21 Sm1 C12 140.06(17) . . yes
C21 Sm1 C15 117.0(2) . . yes
C21 Sm1 C25 29.95(17) . . yes
C22 Sm1 P1 104.70(13) . . yes
C22 Sm1 C11 95.33(17) . . yes
C22 Sm1 C12 123.93(16) . . yes
C22 Sm1 C15 88.07(18) . . yes
C22 Sm1 C21 29.81(17) . . yes
C22 Sm1 C25 49.11(17) . . yes
C23 Sm1 P1 130.82(14) . . yes
C23 Sm1 C11 102.87(19) . . yes
C23 Sm1 C12 129.92(18) . . yes
C23 Sm1 C13 124.53(19) . . yes
C23 Sm1 C15 82.8(2) . . yes
C23 Sm1 C21 49.24(18) . . yes
C23 Sm1 C22 29.63(18) . . yes
C23 Sm1 C25 49.19(18) . . yes
C24 Sm1 P1 120.49(14) . . yes
C24 Sm1 C11 131.7(2) . . yes
C24 Sm1 C12 154.87(18) . . yes
C24 Sm1 C13 134.07(19) . . yes
C24 Sm1 C15 107.8(2) . . yes
C24 Sm1 C21 49.13(17) . . yes
C24 Sm1 C22 48.72(18) . . yes
C24 Sm1 C23 29.5(2) . . yes
C24 Sm1 C25 29.80(18) . . yes
C25 Sm1 P1 90.80(13) . . yes
C25 Sm1 C11 144.28(18) . . yes
C25 Sm1 C12 169.83(17) . . yes
C25 Sm1 C15 131.85(18) . . yes
O1 Sm1 P1 83.92(12) 3_556 . yes
O1 Sm1 C11 131.61(17) 3_556 . yes
O1 Sm1 C12 104.22(16) 3_556 . yes
O1 Sm1 C13 83.33(17) 3_556 . yes
O1 Sm1 C14 96.6(2) 3_556 . yes
O1 Sm1 C15 125.9(2) 3_556 . yes
O1 Sm1 C21 111.00(17) 3_556 . yes
O1 Sm1 C22 131.52(16) 3_556 . yes
O1 Sm1 C23 113.02(19) 3_556 . yes
O1 Sm1 C24 85.37(17) 3_556 . yes
O1 Sm1 C25 83.83(17) 3_556 . yes
C31 P1 Sm1 119.44(17) . . yes
C31 P1 C51 106.5(3) . . yes
C41 P1 Sm1 112.49(16) . . yes
C41 P1 C31 105.5(2) . . yes
C41 P1 C51 101.1(2) . . yes
C51 P1 Sm1 110.1(2) . . yes
C12 C11 Sm1 74.5(3) . . ?
C12 C11 C111 127.3(6) . . ?
C15 C11 Sm1 74.0(3) . . ?
C15 C11 C12 107.3(6) . . ?
C15 C11 C111 124.5(6) . . ?
C111 C11 Sm1 125.9(4) . . ?
C11 C12 Sm1 76.4(3) . . ?
C11 C12 C121 124.3(6) . . ?
C13 C12 Sm1 72.3(3) . . ?
C13 C12 C11 109.7(5) . . ?
C13 C12 C121 124.7(5) . . ?
C121 C12 Sm1 128.2(3) . . ?
C12 C13 Sm1 78.2(3) . . ?
C12 C13 C14 105.1(5) . . ?
C12 C13 C131 128.2(6) . . ?
C14 C13 Sm1 73.2(3) . . ?
C14 C13 C131 126.5(7) . . ?
C131 C13 Sm1 117.9(4) . . ?
C13 C14 Sm1 76.0(3) . . ?
C13 C14 C141 123.6(8) . . ?
C15 C14 Sm1 79.1(3) . . ?
C15 C14 C13 109.0(6) . . ?
C15 C14 C141 127.3(7) . . ?
C141 C14 Sm1 114.4(5) . . ?
C11 C15 Sm1 77.3(3) . . ?
C11 C15 C151 124.5(8) . . ?
C14 C15 Sm1 71.6(4) . . ?
C14 C15 C11 108.8(6) . . ?
C14 C15 C151 125.2(8) . . ?
C151 C15 Sm1 128.6(5) . . ?
C11 C111 H11A 109.5 . . ?
C11 C111 H11B 109.5 . . ?
C11 C111 H11C 109.5 . . ?
H11A C111 H11B 109.5 . . ?
H11A C111 H11C 109.5 . . ?
H11B C111 H11C 109.5 . . ?
C12 C121 H12A 109.5 . . ?
C12 C121 H12B 109.5 . . ?
C12 C121 H12C 109.5 . . ?
H12A C121 H12B 109.5 . . ?
H12A C121 H12C 109.5 . . ?
H12B C121 H12C 109.5 . . ?
C13 C131 H13A 109.5 . . ?
C13 C131 H13B 109.5 . . ?
C13 C131 H13C 109.5 . . ?
H13A C131 H13B 109.5 . . ?
H13A C131 H13C 109.5 . . ?
H13B C131 H13C 109.5 . . ?
C14 C141 H14A 109.5 . . ?
C14 C141 H14B 109.5 . . ?
C14 C141 H14C 109.5 . . ?
H14A C141 H14B 109.5 . . ?
H14A C141 H14C 109.5 . . ?
H14B C141 H14C 109.5 . . ?
C15 C151 H15A 109.5 . . ?
C15 C151 H15B 109.5 . . ?
C15 C151 H15C 109.5 . . ?
H15A C151 H15B 109.5 . . ?
H15A C151 H15C 109.5 . . ?
H15B C151 H15C 109.5 . . ?
C22 C21 Sm1 74.6(3) . . ?
C22 C21 C25 107.2(5) . . ?
C22 C21 C211 124.8(6) . . ?
C25 C21 Sm1 75.1(3) . . ?
C25 C21 C211 127.3(6) . . ?
C211 C21 Sm1 123.3(3) . . ?
C21 C22 Sm1 75.6(3) . . ?
C21 C22 C221 123.8(6) . . ?
C23 C22 Sm1 75.0(3) . . ?
C23 C22 C21 108.8(5) . . ?
C23 C22 C221 127.0(6) . . ?
C221 C22 Sm1 121.4(4) . . ?
C22 C23 Sm1 75.4(3) . . ?
C22 C23 C231 127.9(7) . . ?
C24 C23 Sm1 75.0(3) . . ?
C24 C23 C22 107.7(5) . . ?
C24 C23 C231 123.5(7) . . ?
C231 C23 Sm1 124.1(4) . . ?
C23 C24 Sm1 75.5(3) . . ?
C23 C24 C25 109.2(5) . . ?
C23 C24 C241 125.8(7) . . ?
C25 C24 Sm1 76.2(3) . . ?
C25 C24 C241 124.8(7) . . ?
C241 C24 Sm1 118.7(4) . . ?
C21 C25 Sm1 74.9(3) . . ?
C21 C25 C251 126.4(6) . . ?
C24 C25 Sm1 74.0(3) . . ?
C24 C25 C21 107.0(5) . . ?
C24 C25 C251 126.3(6) . . ?
C251 C25 Sm1 121.0(4) . . ?
C21 C211 H21A 109.5 . . ?
C21 C211 H21B 109.5 . . ?
C21 C211 H21C 109.5 . . ?
H21A C211 H21B 109.5 . . ?
H21A C211 H21C 109.5 . . ?
H21B C211 H21C 109.5 . . ?
C22 C221 H22A 109.5 . . ?
C22 C221 H22B 109.5 . . ?
C22 C221 H22C 109.5 . . ?
H22A C221 H22B 109.5 . . ?
H22A C221 H22C 109.5 . . ?
H22B C221 H22C 109.5 . . ?
C23 C231 H23A 109.5 . . ?
C23 C231 H23B 109.5 . . ?
C23 C231 H23C 109.5 . . ?
H23A C231 H23B 109.5 . . ?
H23A C231 H23C 109.5 . . ?
H23B C231 H23C 109.5 . . ?
C24 C241 H24A 109.5 . . ?
C24 C241 H24B 109.5 . . ?
C24 C241 H24C 109.5 . . ?
H24A C241 H24B 109.5 . . ?
H24A C241 H24C 109.5 . . ?
H24B C241 H24C 109.5 . . ?
C25 C251 H25A 109.5 . . ?
C25 C251 H25B 109.5 . . ?
C25 C251 H25C 109.5 . . ?
H25A C251 H25B 109.5 . . ?
H25A C251 H25C 109.5 . . ?
H25B C251 H25C 109.5 . . ?
C32 C31 P1 118.2(4) . . ?
C32 C31 C36 117.3(5) . . ?
C36 C31 P1 124.3(4) . . ?
C31 C32 H32 118.9 . . ?
C31 C32 C33 122.2(6) . . ?
C33 C32 H32 118.9 . . ?
C32 C33 H33 120.0 . . ?
C34 C33 C32 120.1(7) . . ?
C34 C33 H33 120.0 . . ?
C33 C34 H34 120.4 . . ?
C35 C34 C33 119.2(6) . . ?
C35 C34 H34 120.4 . . ?
C34 C35 H35 119.7 . . ?
C34 C35 C36 120.6(6) . . ?
C36 C35 H35 119.7 . . ?
C31 C36 C35 120.7(6) . . ?
C31 C36 H36 119.7 . . ?
C35 C36 H36 119.7 . . ?
C42 C41 P1 124.5(4) . . ?
C46 C41 P1 116.8(4) . . ?
C46 C41 C42 118.7(5) . . ?
C41 C42 H42 120.1 . . ?
C43 C42 C41 119.9(5) . . ?
C43 C42 H42 120.1 . . ?
C42 C43 H43 119.6 . . ?
C44 C43 C42 120.8(5) . . ?
C44 C43 H43 119.6 . . ?
C43 C44 H44 119.9 . . ?
C43 C44 C45 120.1(6) . . ?
C45 C44 H44 119.9 . . ?
C44 C45 H45 120.2 . . ?
C44 C45 C46 119.6(6) . . ?
C46 C45 H45 120.2 . . ?
C41 C46 C45 120.9(5) . . ?
C41 C46 H46 119.5 . . ?
C45 C46 H46 119.5 . . ?
P1 C51 H51A 107.6 . . ?
P1 C51 H51B 107.6 . . ?
H51A C51 H51B 107.0 . . ?
C52 C51 P1 118.9(4) . . ?
C52 C51 H51A 107.6 . . ?
C52 C51 H51B 107.6 . . ?
C51 C52 H52A 109.7 . . ?
C51 C52 H52B 109.7 . . ?
C51 C52 C53 109.9(5) . . ?
H52A C52 H52B 108.2 . . ?
C53 C52 H52A 109.7 . . ?
C53 C52 H52B 109.7 . . ?
C52 C53 H53A 109.0 . . ?
C52 C53 H53B 109.0 . . ?
H53A C53 H53B 107.8 . . ?
C54 C53 C52 112.7(5) . . ?
C54 C53 H53A 109.0 . . ?
C54 C53 H53B 109.0 . . ?
C53 C54 H54A 108.8 . . ?
C53 C54 H54B 108.8 . . ?
H54A C54 H54B 107.7 . . ?
O1 C54 C53 113.7(6) . . ?
O1 C54 H54A 108.8 . . ?
O1 C54 H54B 108.8 . . ?
C54 O1 Sm1 155.8(4) . 3_456 ?

loop_
_geom_bond_atom_site_label_1
_geom_bond_atom_site_label_2
_geom_bond_distance
_geom_bond_site_symmetry_2
_geom_bond_publ_flag
Sm1 P1 3.1246(13) . yes
Sm1 C11 2.833(5) . yes
Sm1 C12 2.809(5) . yes
Sm1 C13 2.734(5) . yes
Sm1 C14 2.697(6) . yes
Sm1 C15 2.792(6) . yes
Sm1 C21 2.751(5) . yes
Sm1 C22 2.737(5) . yes
Sm1 C23 2.733(5) . yes
Sm1 C24 2.727(5) . yes
Sm1 C25 2.754(5) . yes
Sm1 O1 2.105(4) 3_556 yes
P1 C31 1.838(5) . yes
P1 C41 1.825(5) . yes
P1 C51 1.838(5) . yes
C11 C12 1.417(8) . ?
C11 C15 1.398(9) . ?
C11 C111 1.497(9) . ?
C12 C13 1.414(9) . ?
C12 C121 1.501(8) . ?
C13 C14 1.444(9) . ?
C13 C131 1.478(9) . ?
C14 C15 1.391(10) . ?
C14 C141 1.503(10) . ?
C15 C151 1.519(10) . ?
C111 H11A 0.9800 . ?
C111 H11B 0.9800 . ?
C111 H11C 0.9800 . ?
C121 H12A 0.9800 . ?
C121 H12B 0.9800 . ?
C121 H12C 0.9800 . ?
C131 H13A 0.9800 . ?
C131 H13B 0.9800 . ?
C131 H13C 0.9800 . ?
C141 H14A 0.9800 . ?
C141 H14B 0.9800 . ?
C141 H14C 0.9800 . ?
C151 H15A 0.9800 . ?
C151 H15B 0.9800 . ?
C151 H15C 0.9800 . ?
C21 C22 1.412(8) . ?
C21 C25 1.422(8) . ?
C21 C211 1.496(8) . ?
C22 C23 1.399(9) . ?
C22 C221 1.510(9) . ?
C23 C24 1.392(9) . ?
C23 C231 1.509(9) . ?
C24 C25 1.409(9) . ?
C24 C241 1.505(8) . ?
C25 C251 1.510(9) . ?
C211 H21A 0.9800 . ?
C211 H21B 0.9800 . ?
C211 H21C 0.9800 . ?
C221 H22A 0.9800 . ?
C221 H22B 0.9800 . ?
C221 H22C 0.9800 . ?
C231 H23A 0.9800 . ?
C231 H23B 0.9800 . ?
C231 H23C 0.9800 . ?
C241 H24A 0.9800 . ?
C241 H24B 0.9800 . ?
C241 H24C 0.9800 . ?
C251 H25A 0.9800 . ?
C251 H25B 0.9800 . ?
C251 H25C 0.9800 . ?
C31 C32 1.364(8) . ?
C31 C36 1.379(8) . ?
C32 H32 0.9500 . ?
C32 C33 1.364(9) . ?
C33 H33 0.9500 . ?
C33 C34 1.362(11) . ?
C34 H34 0.9500 . ?
C34 C35 1.356(10) . ?
C35 H35 0.9500 . ?
C35 C36 1.380(9) . ?
C36 H36 0.9500 . ?
C41 C42 1.393(7) . ?
C41 C46 1.380(8) . ?
C42 H42 0.9500 . ?
C42 C43 1.385(8) . ?
C43 H43 0.9500 . ?
C43 C44 1.368(9) . ?
C44 H44 0.9500 . ?
C44 C45 1.369(9) . ?
C45 H45 0.9500 . ?
C45 C46 1.395(8) . ?
C46 H46 0.9500 . ?
C51 H51A 0.9900 . ?
C51 H51B 0.9900 . ?
C51 C52 1.511(8) . ?
C52 H52A 0.9900 . ?
C52 H52B 0.9900 . ?
C52 C53 1.545(8) . ?
C53 H53A 0.9900 . ?
C53 H53B 0.9900 . ?
C53 C54 1.487(9) . ?
C54 H54A 0.9900 . ?
C54 H54B 0.9900 . ?
C54 O1 1.381(7) . ?
O1 Sm1 2.105(4) 3_456 ?
